data_2100702
loop_
_publ_author_name
'van Mechelen, Jan B.'
'Peschar, Rene.'
'Schenk, Henk.'

_publ_section_title
;
 Structures of mono-unsaturated triacylglycerols. II. The \b~2~
 polymorph
;
_journal_coeditor_code DR5012
_journal_issue 6
_journal_name_full 'Acta Crystallographica Section B'
_journal_page_first 1131
_journal_page_last 1138
_journal_paper_doi 10.1107/S0108768106037086
_journal_volume 62
_journal_year 2006
_chemical_formula_moiety 'C55 H104 O6'
_chemical_formula_structural 'C55 H104 O6'
_chemical_formula_sum 'C55 H104 O6'
_chemical_formula_weight 861.43
_chemical_name_common 'POS beta2'
_chemical_name_systematic 1-palmitoyl-2-oleoyl-3-stearoylglycerol
_space_group_IT_number 9
_symmetry_cell_setting monoclinic
_symmetry_space_group_name_Hall 'C -2yc'
_symmetry_space_group_name_H-M 'C 1 c 1'
_cell_angle_alpha 90.0
_cell_angle_beta 88.510(3)
_cell_angle_gamma 90.0
_cell_formula_units_Z 4
_cell_length_a 5.4243(2)
_cell_length_b 126.529(12)
_cell_length_c 8.1206(5)
_cell_measurement_temperature 250
_cell_volume 5571.5(7)
_computing_structure_refinement GSAS
_diffrn_ambient_temperature 295
_diffrn_radiation_wavelength 0.79948
_exptl_absorpt_correction_T_max 1.00000
_exptl_absorpt_correction_T_min 1.00000
_exptl_absorpt_process_details
;   GSAS Absorption/surface roughness correction: function number 0
 No correction is applied.
;
_exptl_crystal_colour white
_refine_ls_extinction_method none
_refine_ls_goodness_of_fit_all 5.07
_refine_ls_hydrogen_treatment constr
_refine_ls_matrix_type full
_refine_ls_number_parameters 525
_refine_ls_number_restraints 532
_refine_ls_shift/su_max 0.54
_refine_ls_shift/su_mean 0.03
_reflns_number_total 787
_cod_data_source_file dr5012.cif
_cod_data_source_block POS-B2-ENAN_publ
_cod_depositor_comments
;
The following automatic conversions were performed:
'_geom_bond_publ_flag' value 'N' changed to 'n' according to
'/home/saulius/struct/CIF-dictionaries/cif_core.dic' dictionary named
'cif_core.dic' version 2.4.1 from 2010-06-29 (822
times).

'_geom_angle_publ_flag' value 'N' changed to 'n' according to
'/home/saulius/struct/CIF-dictionaries/cif_core.dic' dictionary named
'cif_core.dic' version 2.4.1 from 2010-06-29 (318 times).

Automatic conversion script
Id: cif_fix_enum 1527 2010-12-29 10:47:43Z saulius 

The following automatic conversions were performed:

'_geom_bond_publ_flag' value 'N' changed to 'n' according to
/home/saulius/struct/CIF-dictionaries/cif_core.dic dictionary named
'cif_core.dic' version 2.4.1 from 2010-06-29 (822
times).

'_geom_angle_publ_flag' value 'N' changed to 'n' according
to /home/saulius/struct/CIF-dictionaries/cif_core.dic dictionary
named 'cif_core.dic' version 2.4.1 from 2010-06-29 (318 times).

Automatic conversion script
Id: cif_fix_values 1715 2011-07-08 13:25:40Z adriana 
;
_cod_original_cell_volume 5571.5(6)
_cod_original_sg_symbol_H-M 'C c'
_cod_database_code 2100702
_cod_database_fobs_code 2100702

loop_
_symmetry_equiv_pos_site_id
_symmetry_equiv_pos_as_xyz
1 +x,+y,+z
2 +x,-y,+z+1/2
101 +x+1/2,+y+1/2,+z
102 +x+1/2,-y+1/2,+z+1/2

loop_
_atom_site_type_symbol
_atom_site_label
_atom_site_fract_x
_atom_site_fract_y
_atom_site_fract_z
_atom_site_U_iso_or_equiv
_atom_site_thermal_displace_type
_atom_site_occupancy
O O1a 0.577(3) 0.15178(2) 0.626(3) 0.0253 Uiso 1.0
C C1a 0.6633(3) 0.142766(17) 0.6867(5) 0.0253 Uiso 1.0
C C2a 0.4643(3) 0.134547(16) 0.7013(3) 0.0253 Uiso 1.0
O O2a 0.8753(4) 0.14139(4) 0.7198(8) 0.0253 Uiso 1.0
C C3a 0.5445(3) 0.125635(17) 0.8139(3) 0.0253 Uiso 1.0
C C4a 0.3377(3) 0.117585(17) 0.8344(3) 0.0253 Uiso 1.0
C C5a 0.4063(3) 0.109312(17) 0.9613(3) 0.0253 Uiso 1.0
C C6a 0.1963(3) 0.101430(17) 0.9838(3) 0.0253 Uiso 1.0
C C7a 0.2691(3) 0.092692(17) 1.1018(3) 0.0253 Uiso 1.0
C C8a 0.0573(3) 0.084873(17) 1.1232(3) 0.0253 Uiso 1.0
C C9a 0.1218(3) 0.076460(17) 1.2490(3) 0.0253 Uiso 1.0
C C10a -0.0863(3) 0.068420(17) 1.2651(3) 0.0253 Uiso 1.0
C C11a -0.0118(3) 0.059428(17) 1.3780(3) 0.0253 Uiso 1.0
C C12a -0.2265(3) 0.051817(17) 1.4057(3) 0.0253 Uiso 1.0
C C13a -0.1560(3) 0.043288(17) 1.5282(3) 0.0253 Uiso 1.0
C C14a -0.3661(3) 0.035414(17) 1.5520(3) 0.0253 Uiso 1.0
C C15a -0.2863(3) 0.026377(18) 1.6625(3) 0.0253 Uiso 1.0
C C16a -0.4992(4) 0.01870(2) 1.6928(4) 0.0253 Uiso 1.0
C C1 0.7519(3) 0.160507(17) 0.6069(3) 0.0253 Uiso 1.0
C C2 0.6781(4) 0.167617(16) 0.4686(2) 0.0253 Uiso 1.0
O O1b 0.8797(3) 0.174847(18) 0.4242(6) 0.0253 Uiso 1.0
C C1b 0.8168(3) 0.184394(17) 0.3701(5) 0.0253 Uiso 1.0
C C2b 1.0399(3) 0.190821(18) 0.3222(3) 0.0253 Uiso 1.0
O O2b 0.6079(4) 0.18723(3) 0.3523(8) 0.0253 Uiso 1.0
C C3b 0.9682(3) 0.199810(18) 0.2082(3) 0.0253 Uiso 1.0
C C4b 1.1721(3) 0.208087(18) 0.2003(3) 0.0253 Uiso 1.0
C C5b 1.1192(3) 0.216342(18) 0.0693(3) 0.0253 Uiso 1.0
C C6b 1.3193(4) 0.224783(17) 0.0677(3) 0.0253 Uiso 1.0
C C7b 1.2610(3) 0.233396(18) -0.0564(3) 0.0253 Uiso 1.0
C C8b 1.4469(4) 0.242384(16) -0.0453(3) 0.0253 Uiso 1.0
C C9b 1.4269(6) 0.249600(13) -0.1911(2) 0.0253 Uiso 1.0
C C10b 1.3921(6) 0.259859(14) -0.1698(2) 0.0253 Uiso 1.0
C C11b 1.3592(4) 0.264385(18) 0.0003(2) 0.0253 Uiso 1.0
C C12b 1.1666(4) 0.273152(17) 0.0004(3) 0.0253 Uiso 1.0
C C13b 1.2423(3) 0.282127(18) 0.1133(3) 0.0253 Uiso 1.0
C C14b 1.0338(3) 0.290145(18) 0.1311(3) 0.0253 Uiso 1.0
C C15b 1.1027(3) 0.298817(18) 0.2517(3) 0.0253 Uiso 1.0
C C16b 0.9024(3) 0.307254(17) 0.2603(4) 0.0253 Uiso 1.0
C C17b 0.9823(3) 0.316370(19) 0.3691(3) 0.0253 Uiso 1.0
C C18b 0.7781(4) 0.32460(2) 0.3839(4) 0.0253 Uiso 1.0
C C3 0.6015(3) 0.16135(2) 0.3214(3) 0.0253 Uiso 1.0
O O1c 0.8153(4) 0.15836(2) 0.2181(4) 0.0253 Uiso 1.0
C C1c 0.8035(3) 0.149112(17) 0.1401(4) 0.0253 Uiso 1.0
C C2c 1.0466(3) 0.143435(18) 0.1395(3) 0.0253 Uiso 1.0
O O2c 0.6209(4) 0.14575(3) 0.0782(6) 0.0253 Uiso 1.0
C C3c 1.0597(4) 0.136145(17) 0.2883(3) 0.0253 Uiso 1.0
C C4c 0.9202(4) 0.125936(17) 0.2568(3) 0.0253 Uiso 1.0
C C5c 0.9802(4) 0.117789(18) 0.3875(3) 0.0253 Uiso 1.0
C C6c 0.7740(3) 0.109660(19) 0.4017(3) 0.0253 Uiso 1.0
C C7c 0.8280(4) 0.101808(18) 0.5381(3) 0.0253 Uiso 1.0
C C8c 0.6307(3) 0.093261(18) 0.5443(3) 0.0253 Uiso 1.0
C C9c 0.6908(4) 0.085089(17) 0.6748(3) 0.0253 Uiso 1.0
C C10c 0.4913(3) 0.076625(17) 0.6827(3) 0.0253 Uiso 1.0
C C11c 0.5490(3) 0.068563(17) 0.8155(3) 0.0253 Uiso 1.0
C C12c 0.3506(3) 0.060047(17) 0.8230(3) 0.0253 Uiso 1.0
C C13c 0.4122(3) 0.051837(17) 0.9528(3) 0.0253 Uiso 1.0
C C14c 0.2083(3) 0.043584(17) 0.9668(3) 0.0253 Uiso 1.0
C C15c 0.2752(3) 0.035192(17) 1.0924(3) 0.0253 Uiso 1.0
C C16c 0.0800(3) 0.026536(17) 1.0987(3) 0.0253 Uiso 1.0
C C17c 0.1413(3) 0.018397(18) 1.2297(3) 0.0253 Uiso 1.0
C C18c -0.0551(4) 0.00979(2) 1.2372(4) 0.0253 Uiso 1.0
H H161a -0.4478(6) 0.01307(4) 1.7713(6) 0.0507 Uiso 1.0
H H162a -0.6444(5) 0.02259(5) 1.7409(7) 0.0507 Uiso 1.0
H H163a -0.5457(6) 0.01537(5) 1.5863(5) 0.0507 Uiso 1.0
H H151a -0.2330(6) 0.02930(5) 1.7702(5) 0.0507 Uiso 1.0
H H152a -0.1450(5) 0.02254(4) 1.6081(6) 0.0507 Uiso 1.0
H H141a -0.4123(6) 0.03253(5) 1.4424(5) 0.0507 Uiso 1.0
H H142a -0.5118(5) 0.03908(4) 1.6039(6) 0.0507 Uiso 1.0
H H131a -0.1200(6) 0.04665(5) 1.6364(5) 0.0507 Uiso 1.0
H H132a -0.0056(5) 0.03950(4) 1.4859(6) 0.0507 Uiso 1.0
H H121a -0.2683(6) 0.04844(5) 1.2987(5) 0.0507 Uiso 1.0
H H122a -0.3731(5) 0.05579(4) 1.4500(6) 0.0507 Uiso 1.0
H H111a 0.0382(6) 0.06240(5) 1.4862(5) 0.0507 Uiso 1.0
H H112a 0.1307(5) 0.05553(4) 1.3263(6) 0.0507 Uiso 1.0
H H101a -0.1224(6) 0.06552(5) 1.1537(5) 0.0507 Uiso 1.0
H H102a -0.2372(5) 0.07196(4) 1.3120(6) 0.0507 Uiso 1.0
H H91a 0.1468(6) 0.07989(5) 1.3583(5) 0.0507 Uiso 1.0
H H92a 0.2772(5) 0.07280(4) 1.2126(6) 0.0507 Uiso 1.0
H H81a 0.0256(6) 0.08142(5) 1.0151(5) 0.0507 Uiso 1.0
H H82a -0.0944(5) 0.08873(4) 1.1618(6) 0.0507 Uiso 1.0
H H71a 0.3078(6) 0.09585(5) 1.2110(5) 0.0507 Uiso 1.0
H H72a 0.4181(5) 0.08894(4) 1.0562(6) 0.0507 Uiso 1.0
H H61a 0.1574(6) 0.09827(5) 0.8747(5) 0.0507 Uiso 1.0
H H62a 0.0473(5) 0.10517(4) 1.0295(6) 0.0507 Uiso 1.0
H H51a 0.4376(6) 0.11285(5) 1.0688(5) 0.0507 Uiso 1.0
H H52a 0.5588(5) 0.10552(4) 0.9226(6) 0.0507 Uiso 1.0
H H41a 0.3101(6) 0.11405(5) 0.7264(5) 0.0507 Uiso 1.0
H H42a 0.1831(5) 0.12126(4) 0.8719(6) 0.0507 Uiso 1.0
H H31a 0.6938(5) 0.12209(4) 0.7648(6) 0.0507 Uiso 1.0
H H32a 0.5848(6) 0.12859(5) 0.9241(5) 0.0507 Uiso 1.0
H H21a 0.3104(5) 0.13785(4) 0.7483(6) 0.0507 Uiso 1.0
H H22a 0.4308(6) 0.13161(5) 0.5898(5) 0.0507 Uiso 1.0
H H11 0.7545(6) 0.16467(4) 0.7115(5) 0.0507 Uiso 1.0
H H12 0.9204(5) 0.15760(5) 0.5825(6) 0.0507 Uiso 1.0
H H181b 0.8280(6) 0.33029(4) 0.4619(6) 0.0507 Uiso 1.0
H H182b 0.7492(6) 0.32777(5) 0.2732(5) 0.0507 Uiso 1.0
H H183b 0.6229(5) 0.32118(5) 0.4263(7) 0.0507 Uiso 1.0
H H171b 1.1336(6) 0.31975(6) 0.3198(6) 0.0507 Uiso 1.0
H H172b 1.0192(6) 0.31358(7) 0.4809(5) 0.0507 Uiso 1.0
H H161b 0.7477(5) 0.30415(6) 0.3093(7) 0.0507 Uiso 1.0
H H162b 0.8699(6) 0.30996(6) 0.1472(5) 0.0507 Uiso 1.0
H H151b 1.2638(6) 0.30203(6) 0.2161(6) 0.0507 Uiso 1.0
H H152b 1.1189(6) 0.29550(6) 0.3626(5) 0.0507 Uiso 1.0
H H141b 0.8787(5) 0.28646(5) 0.1678(7) 0.0507 Uiso 1.0
H H142b 1.0113(7) 0.29328(6) 0.0195(5) 0.0507 Uiso 1.0
H H131b 1.3944(6) 0.28559(6) 0.0668(6) 0.0507 Uiso 1.0
H H132b 1.2778(6) 0.27904(6) 0.2234(5) 0.0507 Uiso 1.0
H H121b 1.0036(5) 0.27026(6) 0.0389(7) 0.0507 Uiso 1.0
H H122b 1.1534(7) 0.27587(6) -0.1146(5) 0.0507 Uiso 1.0
H H111b 1.2971(7) 0.25877(4) 0.0774(6) 0.0507 Uiso 1.0
H H112b 1.5184(5) 0.26726(5) 0.0405(7) 0.0507 Uiso 1.0
H H101b 1.3807(7) 0.26460(3) -0.2679(4) 0.0507 Uiso 1.0
H H91b 1.4459(7) 0.24667(3) -0.3050(4) 0.0507 Uiso 1.0
H H81b 1.6181(5) 0.23944(5) -0.0512(8) 0.0507 Uiso 1.0
H H82b 1.4233(7) 0.24655(5) 0.0585(5) 0.0507 Uiso 1.0
H H71b 1.0878(5) 0.23591(6) -0.0371(7) 0.0507 Uiso 1.0
H H72b 1.2762(6) 0.23001(6) -0.1675(5) 0.0507 Uiso 1.0
H H61b 1.4825(5) 0.22144(5) 0.0409(8) 0.0507 Uiso 1.0
H H62b 1.3219(7) 0.22790(6) 0.1807(5) 0.0507 Uiso 1.0
H H51b 0.9529(6) 0.21952(6) 0.0918(7) 0.0507 Uiso 1.0
H H52b 1.1203(6) 0.21266(6) -0.0396(6) 0.0507 Uiso 1.0
H H41b 1.1777(6) 0.21188(6) 0.3081(6) 0.0507 Uiso 1.0
H H42b 1.3356(6) 0.20472(6) 0.1753(6) 0.0507 Uiso 1.0
H H31b 0.9375(6) 0.19694(6) 0.0959(5) 0.0507 Uiso 1.0
H H32b 0.8134(5) 0.20308(6) 0.2543(7) 0.0507 Uiso 1.0
H H21b 1.1174(6) 0.19365(7) 0.4235(5) 0.0507 Uiso 1.0
H H22b 1.1586(6) 0.18600(5) 0.2632(6) 0.0507 Uiso 1.0
H H21 0.5285(6) 0.17177(4) 0.5032(7) 0.0507 Uiso 1.0
H H181c -0.0153(6) 0.00460(4) 1.3256(6) 0.0507 Uiso 1.0
H H182c -0.2199(5) 0.01304(5) 1.2622(7) 0.0507 Uiso 1.0
H H183c -0.0594(6) 0.00606(5) 1.1288(5) 0.0507 Uiso 1.0
H H171c 0.1486(6) 0.02195(5) 1.3394(5) 0.0507 Uiso 1.0
H H172c 0.3051(5) 0.01513(4) 1.2019(6) 0.0507 Uiso 1.0
H H161c 0.0747(6) 0.02297(4) 0.9890(5) 0.0507 Uiso 1.0
H H162c -0.0848(5) 0.02974(5) 1.1256(6) 0.0507 Uiso 1.0
H H151c 0.2860(6) 0.03854(5) 1.2035(5) 0.0507 Uiso 1.0
H H152c 0.4385(5) 0.03202(4) 1.0606(6) 0.0507 Uiso 1.0
H H141c 0.1866(6) 0.04018(5) 0.8570(5) 0.0507 Uiso 1.0
H H142c 0.0507(5) 0.04710(4) 1.0026(6) 0.0507 Uiso 1.0
H H131c 0.4297(6) 0.05541(5) 1.0617(5) 0.0507 Uiso 1.0
H H132c 0.5712(5) 0.04829(4) 0.9210(6) 0.0507 Uiso 1.0
H H121c 0.3413(6) 0.05653(5) 0.7131(5) 0.0507 Uiso 1.0
H H122c 0.1877(5) 0.06336(4) 0.8519(6) 0.0507 Uiso 1.0
H H111c 0.5553(6) 0.07221(5) 0.9245(5) 0.0507 Uiso 1.0
H H112c 0.7125(5) 0.06522(4) 0.7896(6) 0.0507 Uiso 1.0
H H101c 0.4840(6) 0.07299(4) 0.5737(5) 0.0507 Uiso 1.0
H H102c 0.3284(5) 0.08001(4) 0.7090(6) 0.0507 Uiso 1.0
H H91c 0.7014(7) 0.08863(5) 0.7844(5) 0.0507 Uiso 1.0
H H92c 0.8537(5) 0.08175(5) 0.6469(8) 0.0507 Uiso 1.0
H H81c 0.6230(6) 0.08974(4) 0.4344(5) 0.0507 Uiso 1.0
H H82c 0.4678(6) 0.09660(6) 0.5721(6) 0.0507 Uiso 1.0
H H71c 0.8187(7) 0.10550(5) 0.6470(5) 0.0507 Uiso 1.0
H H72c 0.9940(5) 0.09846(5) 0.5227(8) 0.0507 Uiso 1.0
H H61c 0.7588(6) 0.10589(6) 0.2943(5) 0.0507 Uiso 1.0
H H62c 0.6166(6) 0.11347(5) 0.4288(6) 0.0507 Uiso 1.0
H H51c 1.0005(7) 0.12140(5) 0.4958(5) 0.0507 Uiso 1.0
H H52c 1.1378(5) 0.11419(5) 0.3540(8) 0.0507 Uiso 1.0
H H41c 0.9769(6) 0.12286(6) 0.1488(6) 0.0507 Uiso 1.0
H H42c 0.7379(5) 0.12708(7) 0.2562(7) 0.0507 Uiso 1.0
H H31c 1.2339(5) 0.13378(7) 0.3021(6) 0.0507 Uiso 1.0
H H32c 0.9964(6) 0.13941(6) 0.3932(6) 0.0507 Uiso 1.0
H H21c 1.0657(6) 0.13917(4) 0.0363(5) 0.0507 Uiso 1.0
H H22c 1.1766(6) 0.14904(5) 0.1404(8) 0.0507 Uiso 1.0
H H31 0.4851(6) 0.16564(4) 0.2551(5) 0.0507 Uiso 1.0
H H32 0.5159(6) 0.15484(4) 0.3629(8) 0.0507 Uiso 1.0

loop_
_atom_type_symbol
_atom_type_scat_dispersion_real
_atom_type_scat_dispersion_imag
_atom_type_scat_source
O 0.000 0.000 International_Tables_Vol_C
C 0.000 0.000 International_Tables_Vol_C
H 0.000 0.000 International_Tables_Vol_C

loop_
_geom_angle_atom_site_label_1
_geom_angle_atom_site_label_2
_geom_angle_atom_site_label_3
_geom_angle
_geom_angle_publ_flag
C1a O1a C1 116.8(11) n
O1a C1a C2a 111.2(6) n
O1a C1a O2a 123.8(6) n
C2a C1a O2a 124.9(3) n
C1a C2a C3a 110.14(14) n
C1a C2a H21a 109.4(3) n
C1a C2a H22a 109.4(3) n
C3a C2a H21a 109.3(3) n
C3a C2a H22a 109.3(3) n
H21a C2a H22a 109.3(3) n
C2a C3a C4a 109.89(13) n
C2a C3a H31a 109.5(3) n
C2a C3a H32a 109.5(3) n
C4a C3a H31a 109.3(3) n
C4a C3a H32a 109.3(3) n
H31a C3a H32a 109.4(3) n
C3a C4a C5a 110.00(13) n
C3a C4a H41a 109.3(3) n
C3a C4a H42a 109.4(3) n
C5a C4a H41a 109.3(3) n
C5a C4a H42a 109.4(3) n
H41a C4a H42a 109.4(3) n
C4a C5a C6a 109.68(13) n
C4a C5a H51a 109.5(3) n
C4a C5a H52a 109.4(3) n
C6a C5a H51a 109.4(3) n
C6a C5a H52a 109.5(3) n
H51a C5a H52a 109.4(3) n
C5a C6a C7a 110.26(13) n
C5a C6a H61a 109.3(3) n
C5a C6a H62a 109.3(3) n
C7a C6a H61a 109.3(3) n
C7a C6a H62a 109.3(3) n
H61a C6a H62a 109.3(3) n
C6a C7a C8a 109.68(13) n
C6a C7a H71a 109.4(3) n
C6a C7a H72a 109.4(3) n
C8a C7a H71a 109.5(3) n
C8a C7a H72a 109.5(3) n
H71a C7a H72a 109.4(3) n
C7a C8a C9a 110.19(13) n
C7a C8a H81a 109.3(3) n
C7a C8a H82a 109.4(3) n
C9a C8a H81a 109.3(3) n
C9a C8a H82a 109.4(3) n
H81a C8a H82a 109.3(3) n
C8a C9a C10a 109.98(13) n
C8a C9a H91a 109.3(3) n
C8a C9a H92a 109.4(3) n
C10a C9a H91a 109.3(3) n
C10a C9a H92a 109.5(3) n
H91a C9a H92a 109.3(3) n
C9a C10a C11a 110.06(13) n
C9a C10a H101a 109.3(3) n
C9a C10a H102a 109.3(3) n
C11a C10a H101a 109.4(3) n
C11a C10a H102a 109.4(3) n
H101a C10a H102a 109.4(3) n
C10a C11a C12a 110.34(13) n
C10a C11a H111a 109.3(3) n
C10a C11a H112a 109.2(3) n
C12a C11a H111a 109.4(3) n
C12a C11a H112a 109.3(3) n
H111a C11a H112a 109.3(3) n
C11a C12a C13a 109.90(13) n
C11a C12a H121a 109.4(3) n
C11a C12a H122a 109.5(3) n
C13a C12a H121a 109.4(3) n
C13a C12a H122a 109.4(3) n
H121a C12a H122a 109.3(3) n
C12a C13a C14a 110.27(13) n
C12a C13a H131a 109.3(3) n
C12a C13a H132a 109.4(3) n
C14a C13a H131a 109.2(3) n
C14a C13a H132a 109.3(3) n
H131a C13a H132a 109.3(3) n
C13a C14a C15a 110.04(13) n
C13a C14a H141a 109.3(3) n
C13a C14a H142a 109.3(3) n
C15a C14a H141a 109.4(3) n
C15a C14a H142a 109.5(3) n
H141a C14a H142a 109.4(3) n
C14a C15a C16a 110.36(14) n
C14a C15a H151a 109.3(3) n
C14a C15a H152a 109.3(3) n
C16a C15a H151a 109.3(3) n
C16a C15a H152a 109.3(3) n
H151a C15a H152a 109.3(3) n
C15a C16a H161a 109.5(3) n
C15a C16a H162a 109.6(3) n
C15a C16a H163a 109.6(3) n
H161a C16a H162a 109.4(4) n
H161a C16a H163a 109.3(4) n
H162a C16a H163a 109.4(3) n
O1a C1 C2 110.3(8) n
O1a C1 H11 109.3(9) n
O1a C1 H12 109.4(5) n
C2 C1 H11 109.3(3) n
C2 C1 H12 109.4(3) n
H11 C1 H12 109.2(3) n
C1 C2 O1b 110.29(18) n
C1 C2 C3 111.32(18) n
C1 C2 H21 109.5(3) n
O1b C2 C3 110.7(2) n
O1b C2 H21 109.7(3) n
C3 C2 H21 105.2(4) n
C2 O1b C1b 116.86(14) n
O1b C1b C2b 111.41(13) n
O1b C1b O2b 124.12(18) n
C2b C1b O2b 124.31(19) n
C1b C2b C3b 110.20(14) n
C1b C2b H21b 109.5(3) n
C1b C2b H22b 107.4(4) n
C3b C2b H21b 110.6(5) n
C3b C2b H22b 109.6(4) n
H21b C2b H22b 109.5(4) n
C2b C3b C4b 110.03(14) n
C2b C3b H31b 109.5(4) n
C2b C3b H32b 107.9(5) n
C4b C3b H31b 110.5(4) n
C4b C3b H32b 109.4(4) n
H31b C3b H32b 109.5(4) n
C3b C4b C5b 110.57(14) n
C3b C4b H41b 109.4(3) n
C3b C4b H42b 110.8(4) n
C5b C4b H41b 107.0(5) n
C5b C4b H42b 109.4(4) n
H41b C4b H42b 109.5(4) n
C4b C5b C6b 109.87(14) n
C4b C5b H51b 109.5(4) n
C4b C5b H52b 107.6(5) n
C6b C5b H51b 111.0(4) n
C6b C5b H52b 109.3(3) n
H51b C5b H52b 109.5(4) n
C5b C6b C7b 110.33(14) n
C5b C6b H61b 109.4(3) n
C5b C6b H62b 107.2(4) n
C7b C6b H61b 110.9(5) n
C7b C6b H62b 109.5(4) n
H61b C6b H62b 109.5(4) n
C6b C7b C8b 110.22(14) n
C6b C7b H71b 109.5(4) n
C6b C7b H72b 106.1(5) n
C8b C7b H71b 111.9(5) n
C8b C7b H72b 109.5(4) n
H71b C7b H72b 109.5(4) n
C7b C8b C9b 110.23(15) n
C7b C8b H81b 109.5(4) n
C7b C8b H82b 111.9(4) n
C9b C8b H81b 106.0(5) n
C9b C8b H82b 109.5(4) n
H81b C8b H82b 109.5(4) n
C8b C9b C10b 120.46(14) n
C8b C9b H91b 119.76(18) n
C10b C9b H91b 119.75(18) n
C9b C10b C11b 120.52(13) n
C9b C10b H101b 119.71(18) n
C11b C10b H101b 119.72(18) n
C10b C11b C12b 110.09(15) n
C10b C11b H111b 109.6(3) n
C10b C11b H112b 110.9(4) n
C12b C11b H111b 107.3(3) n
C12b C11b H112b 109.4(3) n
H111b C11b H112b 109.5(4) n
C11b C12b C13b 110.36(14) n
C11b C12b H121b 109.6(4) n
C11b C12b H122b 108.4(4) n
C13b C12b H121b 109.6(5) n
C13b C12b H122b 109.4(4) n
H121b C12b H122b 109.5(4) n
C12b C13b C14b 110.04(13) n
C12b C13b H131b 109.4(4) n
C12b C13b H132b 108.0(5) n
C14b C13b H131b 110.3(4) n
C14b C13b H132b 109.6(4) n
H131b C13b H132b 109.5(4) n
C13b C14b C15b 110.28(14) n
C13b C14b H141b 109.6(3) n
C13b C14b H142b 106.6(4) n
C15b C14b H141b 111.3(5) n
C15b C14b H142b 109.5(4) n
H141b C14b H142b 109.5(4) n
C14b C15b C16b 110.35(14) n
C14b C15b H151b 109.6(4) n
C14b C15b H152b 107.8(5) n
C16b C15b H151b 110.2(4) n
C16b C15b H152b 109.4(4) n
H151b C15b H152b 109.5(4) n
C15b C16b C17b 110.13(14) n
C15b C16b H161b 109.5(4) n
C15b C16b H162b 109.9(4) n
C17b C16b H161b 108.4(5) n
C17b C16b H162b 109.4(4) n
H161b C16b H162b 109.5(3) n
C16b C17b C18b 110.27(14) n
C16b C17b H171b 109.6(4) n
C16b C17b H172b 109.0(5) n
C18b C17b H171b 109.1(4) n
C18b C17b H172b 109.4(4) n
H171b C17b H172b 109.5(4) n
C17b C18b H181b 109.5(3) n
C17b C18b H182b 109.5(3) n
C17b C18b H183b 109.6(3) n
H181b C18b H182b 109.4(4) n
H181b C18b H183b 109.4(4) n
H182b C18b H183b 109.4(3) n
C2 C3 O1c 111.20(17) n
C2 C3 H31 109.5(3) n
C2 C3 H32 107.6(4) n
O1c C3 H31 109.5(3) n
O1c C3 H32 109.5(3) n
H31 C3 H32 109.5(3) n
C3 O1c C1c 116.91(16) n
O1c C1c C2c 111.60(14) n
O1c C1c O2c 124.11(18) n
C2c C1c O2c 124.30(18) n
C1c C2c C3c 110.26(16) n
C1c C2c H21c 109.5(3) n
C1c C2c H22c 106.3(3) n
C3c C2c H21c 109.4(3) n
C3c C2c H22c 112.0(4) n
H21c C2c H22c 109.4(4) n
C2c C3c C4c 110.28(15) n
C2c C3c H31c 109.5(4) n
C2c C3c H32c 113.8(4) n
C4c C3c H31c 103.9(5) n
C4c C3c H32c 109.5(4) n
H31c C3c H32c 109.4(4) n
C3c C4c C5c 109.96(14) n
C3c C4c H41c 109.6(4) n
C3c C4c H42c 111.9(6) n
C5c C4c H41c 106.4(5) n
C5c C4c H42c 109.3(4) n
H41c C4c H42c 109.5(4) n
C4c C5c C6c 109.94(14) n
C4c C5c H51c 109.6(4) n
C4c C5c H52c 108.4(5) n
C6c C5c H51c 109.9(4) n
C6c C5c H52c 109.6(3) n
H51c C5c H52c 109.5(4) n
C5c C6c C7c 109.97(14) n
C5c C6c H61c 109.5(3) n
C5c C6c H62c 108.2(4) n
C7c C6c H61c 110.2(5) n
C7c C6c H62c 109.5(4) n
H61c C6c H62c 109.4(4) n
C6c C7c C8c 109.85(14) n
C6c C7c H71c 109.4(4) n
C6c C7c H72c 112.0(4) n
C8c C7c H71c 106.5(4) n
C8c C7c H72c 109.5(3) n
H71c C7c H72c 109.4(4) n
C7c C8c C9c 110.04(13) n
C7c C8c H81c 109.5(3) n
C7c C8c H82c 108.9(4) n
C9c C8c H81c 109.5(3) n
C9c C8c H82c 109.5(4) n
H81c C8c H82c 109.5(4) n
C8c C9c C10c 110.03(14) n
C8c C9c H91c 109.5(3) n
C8c C9c H92c 109.5(3) n
C10c C9c H91c 109.6(3) n
C10c C9c H92c 109.6(3) n
H91c C9c H92c 108.7(5) n
C9c C10c C11c 110.02(13) n
C9c C10c H101c 109.3(3) n
C9c C10c H102c 109.3(3) n
C11c C10c H101c 109.4(3) n
C11c C10c H102c 109.4(3) n
H101c C10c H102c 109.3(3) n
C10c C11c C12c 110.15(13) n
C10c C11c H111c 109.3(3) n
C10c C11c H112c 109.4(3) n
C12c C11c H111c 109.4(3) n
C12c C11c H112c 109.4(3) n
H111c C11c H112c 109.3(3) n
C11c C12c C13c 110.05(13) n
C11c C12c H121c 109.3(3) n
C11c C12c H122c 109.4(3) n
C13c C12c H121c 109.3(3) n
C13c C12c H122c 109.4(3) n
H121c C12c H122c 109.3(3) n
C12c C13c C14c 110.30(13) n
C12c C13c H131c 109.3(3) n
C12c C13c H132c 109.3(3) n
C14c C13c H131c 109.3(3) n
C14c C13c H132c 109.4(3) n
H131c C13c H132c 109.3(3) n
C13c C14c C15c 110.03(13) n
C13c C14c H141c 109.4(3) n
C13c C14c H142c 109.3(3) n
C15c C14c H141c 109.4(3) n
C15c C14c H142c 109.4(3) n
H141c C14c H142c 109.3(3) n
C14c C15c C16c 110.25(13) n
C14c C15c H151c 109.2(3) n
C14c C15c H152c 109.3(3) n
C16c C15c H151c 109.4(3) n
C16c C15c H152c 109.3(3) n
H151c C15c H152c 109.3(3) n
C15c C16c C17c 110.19(13) n
C15c C16c H161c 109.3(3) n
C15c C16c H162c 109.4(3) n
C17c C16c H161c 109.2(3) n
C17c C16c H162c 109.4(3) n
H161c C16c H162c 109.3(3) n
C16c C17c C18c 110.24(15) n
C16c C17c H171c 109.4(3) n
C16c C17c H172c 109.3(3) n
C18c C17c H171c 109.3(3) n
C18c C17c H172c 109.3(3) n
H171c C17c H172c 109.3(3) n
C17c C18c H181c 109.5(3) n
C17c C18c H182c 109.6(3) n
C17c C18c H183c 109.5(3) n
H181c C18c H182c 109.4(4) n
H181c C18c H183c 109.4(4) n
H182c C18c H183c 109.4(4) n

loop_
_geom_bond_atom_site_label_1
_geom_bond_atom_site_label_2
_geom_bond_distance
_geom_bond_publ_flag
O1a C1a 1.333(10) n
O1a C1 1.463(10) n
O1a H11 2.026(12) n
O1a H12 2.027(14) n
C1a O1a 1.333(10) n
C1a C2a 1.5014(18) n
C1a O2a 1.2005(19) n
C1a H21a 2.061(4) n
C1a H22a 2.063(5) n
C2a C1a 1.5014(18) n
C2a C3a 1.5223(19) n
C2a H31a 2.082(5) n
C2a H32a 2.081(4) n
C2a H21a 1.000(3) n
C2a H22a 1.000(4) n
O2a C1a 1.2005(19) n
C3a C2a 1.5223(19) n
C3a C4a 1.5209(18) n
C3a H41a 2.078(4) n
C3a H42a 2.079(4) n
C3a H31a 1.000(3) n
C3a H32a 0.999(4) n
C3a H21a 2.079(5) n
C3a H22a 2.079(4) n
C4a C3a 1.5209(18) n
C4a C5a 1.5216(19) n
C4a H51a 2.081(4) n
C4a H52a 2.080(5) n
C4a H41a 1.000(4) n
C4a H42a 1.000(3) n
C4a H31a 2.078(4) n
C4a H32a 2.078(4) n
C5a C4a 1.5216(19) n
C5a C6a 1.5215(18) n
C5a H61a 2.078(4) n
C5a H62a 2.078(4) n
C5a H51a 1.000(4) n
C5a H52a 1.000(3) n
C5a H41a 2.079(4) n
C5a H42a 2.079(5) n
C6a C5a 1.5215(18) n
C6a C7a 1.5218(19) n
C6a H71a 2.080(4) n
C6a H72a 2.080(5) n
C6a H61a 1.000(4) n
C6a H62a 1.000(3) n
C6a H51a 2.080(4) n
C6a H52a 2.081(4) n
C7a C6a 1.5218(19) n
C7a C8a 1.5225(18) n
C7a H81a 2.079(4) n
C7a H82a 2.080(4) n
C7a H71a 1.000(4) n
C7a H72a 1.000(3) n
C7a H61a 2.079(4) n
C7a H62a 2.079(5) n
C8a C7a 1.5225(18) n
C8a C9a 1.5224(19) n
C8a H91a 2.080(4) n
C8a H92a 2.080(5) n
C8a H81a 1.000(4) n
C8a H82a 1.000(3) n
C8a H71a 2.082(4) n
C8a H72a 2.082(4) n
C9a C8a 1.5224(19) n
C9a C10a 1.5227(18) n
C9a H101a 2.079(4) n
C9a H102a 2.080(4) n
C9a H91a 1.000(4) n
C9a H92a 1.000(3) n
C9a H81a 2.080(4) n
C9a H82a 2.081(5) n
C10a C9a 1.5227(18) n
C10a C11a 1.5226(19) n
C10a H111a 2.079(4) n
C10a H112a 2.079(5) n
C10a H101a 1.000(3) n
C10a H102a 1.000(3) n
C10a H91a 2.080(4) n
C10a H92a 2.081(4) n
C11a C10a 1.5226(19) n
C11a C12a 1.5233(18) n
C11a H121a 2.081(4) n
C11a H122a 2.082(4) n
C11a H111a 1.000(4) n
C11a H112a 1.000(3) n
C11a H101a 2.080(4) n
C11a H102a 2.081(5) n
C12a C11a 1.5233(18) n
C12a C13a 1.5231(19) n
C12a H131a 2.080(4) n
C12a H132a 2.081(5) n
C12a H121a 1.000(4) n
C12a H122a 1.000(3) n
C12a H111a 2.081(4) n
C12a H112a 2.080(4) n
C13a C12a 1.5231(19) n
C13a C14a 1.5225(18) n
C13a H141a 2.079(4) n
C13a H142a 2.080(4) n
C13a H131a 1.000(4) n
C13a H132a 1.000(3) n
C13a H121a 2.081(4) n
C13a H122a 2.081(5) n
C14a C13a 1.5225(18) n
C14a C15a 1.5232(19) n
C14a H151a 2.080(4) n
C14a H152a 2.080(5) n
C14a H141a 1.000(4) n
C14a H142a 1.000(3) n
C14a H131a 2.079(4) n
C14a H132a 2.080(4) n
C15a C14a 1.5232(19) n
C15a C16a 1.5238(19) n
C15a H161a 2.084(4) n
C15a H162a 2.084(4) n
C15a H163a 2.084(5) n
C15a H151a 1.000(4) n
C15a H152a 1.000(3) n
C15a H141a 2.081(4) n
C15a H142a 2.082(5) n
C16a C15a 1.5238(19) n
C16a H161a 1.001(4) n
C16a H162a 1.000(3) n
C16a H163a 1.000(4) n
C16a H151a 2.080(4) n
C16a H152a 2.081(4) n
C1 O1a 1.463(10) n
C1 C2 1.5011(19) n
C1 H11 1.000(4) n
C1 H12 1.000(3) n
C1 H21 2.064(5) n
C2 C1 1.5011(19) n
C2 O1b 1.4637(19) n
C2 C3 1.5019(19) n
C2 H11 2.060(4) n
C2 H12 2.062(5) n
C2 H21 1.000(3) n
C2 H31 2.064(4) n
C2 H32 2.041(5) n
O1b C2 1.4637(19) n
O1b C1b 1.333(2) n
O1b H21 2.032(4) n
C1b O1b 1.333(2) n
C1b C2b 1.5009(18) n
C1b O2b 1.2008(19) n
C1b H21b 2.062(5) n
C1b H22b 2.037(4) n
C2b C1b 1.5009(18) n
C2b C3b 1.523(2) n
C2b H31b 2.083(5) n
C2b H32b 2.063(6) n
C2b H21b 0.999(4) n
C2b H22b 1.000(4) n
O2b C1b 1.2008(19) n
C3b C2b 1.523(2) n
C3b C4b 1.5233(18) n
C3b H41b 2.081(5) n
C3b H42b 2.098(4) n
C3b H31b 1.000(4) n
C3b H32b 1.000(3) n
C3b H21b 2.096(6) n
C3b H22b 2.084(5) n
C4b C3b 1.5233(18) n
C4b C5b 1.523(2) n
C4b H51b 2.083(5) n
C4b H52b 2.059(6) n
C4b H41b 1.000(4) n
C4b H42b 1.000(3) n
C4b H31b 2.094(5) n
C4b H32b 2.082(4) n
C5b C4b 1.523(2) n
C5b C6b 1.5228(19) n
C5b H61b 2.081(4) n
C5b H62b 2.054(6) n
C5b H51b 1.000(3) n
C5b H52b 1.000(4) n
C5b H41b 2.052(6) n
C5b H42b 2.082(5) n
C6b C5b 1.5228(19) n
C6b C7b 1.523(2) n
C6b H71b 2.083(6) n
C6b H72b 2.040(6) n
C6b H61b 1.000(3) n
C6b H62b 0.999(4) n
C6b H51b 2.100(5) n
C6b H52b 2.080(5) n
C7b C6b 1.523(2) n
C7b C8b 1.5241(19) n
C7b H81b 2.084(4) n
C7b H71b 1.000(3) n
C7b H72b 1.000(4) n
C7b H61b 2.099(6) n
C7b H62b 2.082(5) n
C8b C7b 1.5241(19) n
C8b C9b 1.5010(18) n
C8b H81b 1.000(3) n
C8b H82b 1.000(4) n
C8b H72b 2.083(5) n
C9b C8b 1.5010(18) n
C9b C10b 1.3224(17) n
C9b H101b 2.015(3) n
C9b H91b 1.000(3) n
C9b H81b 2.020(6) n
C9b H82b 2.063(5) n
C10b C9b 1.3224(17) n
C10b C11b 1.5015(18) n
C10b H111b 2.064(4) n
C10b H112b 2.080(6) n
C10b H101b 1.000(3) n
C10b H91b 2.015(3) n
C11b C10b 1.5015(18) n
C11b C12b 1.5235(19) n
C11b H121b 2.083(4) n
C11b H122b 2.069(6) n
C11b H111b 1.000(4) n
C11b H112b 1.000(3) n
C12b C11b 1.5235(19) n
C12b C13b 1.523(2) n
C12b H131b 2.081(5) n
C12b H132b 2.063(6) n
C12b H121b 1.000(3) n
C12b H122b 1.000(4) n
C12b H111b 2.056(5) n
C12b H112b 2.082(4) n
C13b C12b 1.523(2) n
C13b C14b 1.5236(18) n
C13b H141b 2.084(4) n
C13b H142b 2.047(6) n
C13b H131b 1.000(4) n
C13b H132b 0.999(4) n
C13b H121b 2.082(6) n
C13b H122b 2.081(5) n
C14b C13b 1.5236(18) n
C14b C15b 1.523(2) n
C14b H151b 2.083(5) n
C14b H152b 2.062(6) n
C14b H141b 1.000(3) n
C14b H142b 1.000(4) n
C14b H131b 2.092(4) n
C14b H132b 2.083(5) n
C15b C14b 1.523(2) n
C15b C16b 1.5234(18) n
C15b H161b 2.082(4) n
C15b H162b 2.088(6) n
C15b H151b 1.000(3) n
C15b H152b 1.000(4) n
C15b H142b 2.083(5) n
C16b C15b 1.5234(18) n
C16b C17b 1.523(2) n
C16b H171b 2.083(5) n
C16b H172b 2.076(6) n
C16b H161b 1.000(3) n
C16b H162b 1.000(4) n
C16b H151b 2.091(5) n
C16b H152b 2.081(5) n
C17b C16b 1.523(2) n
C17b C18b 1.5230(19) n
C17b H181b 2.082(4) n
C17b H182b 2.083(5) n
C17b H183b 2.083(4) n
C17b H171b 1.000(4) n
C17b H172b 0.999(4) n
C17b H161b 2.069(6) n
C17b H162b 2.082(5) n
C18b C17b 1.5230(19) n
C18b H181b 1.000(4) n
C18b H182b 1.000(4) n
C18b H183b 1.000(3) n
C18b H171b 2.077(5) n
C18b H172b 2.081(5) n
C3 C2 1.5019(19) n
C3 O1c 1.4634(19) n
C3 H21 2.011(6) n
C3 H31 1.000(3) n
C3 H32 1.000(4) n
O1c C3 1.4634(19) n
O1c C1c 1.333(2) n
O1c H31 2.030(4) n
O1c H32 2.029(4) n
C1c O1c 1.333(2) n
C1c C2c 1.5016(17) n
C1c O2c 1.200(2) n
C1c H21c 2.063(4) n
C1c H22c 2.024(4) n
C2c C1c 1.5016(17) n
C2c C3c 1.5234(19) n
C2c H31c 2.083(6) n
C2c H21c 1.000(4) n
C2c H22c 1.000(4) n
O2c C1c 1.200(2) n
C3c C2c 1.5234(19) n
C3c C4c 1.5221(19) n
C3c H41c 2.082(6) n
C3c H31c 1.000(3) n
C3c H32c 1.000(4) n
C3c H21c 2.081(4) n
C4c C3c 1.5221(19) n
C4c C5c 1.521(2) n
C4c H51c 2.081(5) n
C4c H52c 2.067(6) n
C4c H41c 1.000(4) n
C4c H42c 1.000(3) n
C4c H31c 2.012(6) n
C4c H32c 2.081(6) n
C5c C4c 1.521(2) n
C5c C6c 1.5215(19) n
C5c H61c 2.081(5) n
C5c H62c 2.065(4) n
C5c H51c 0.999(4) n
C5c H52c 1.000(3) n
C5c H41c 2.042(6) n
C5c H42c 2.078(6) n
C6c C5c 1.5215(19) n
C6c C7c 1.522(2) n
C6c H71c 2.080(5) n
C6c H61c 1.000(4) n
C6c H62c 1.000(4) n
C6c H51c 2.085(5) n
C6c H52c 2.082(4) n
C7c C6c 1.522(2) n
C7c C8c 1.5215(19) n
C7c H81c 2.080(5) n
C7c H82c 2.074(5) n
C7c H71c 1.000(4) n
C7c H72c 1.000(3) n
C7c H61c 2.090(6) n
C7c H62c 2.081(5) n
C8c C7c 1.5215(19) n
C8c C9c 1.5217(19) n
C8c H91c 2.081(4) n
C8c H92c 2.081(5) n
C8c H81c 1.000(4) n
C8c H82c 1.000(3) n
C8c H71c 2.044(6) n
C8c H72c 2.081(4) n
C9c C8c 1.5217(19) n
C9c C10c 1.5227(18) n
C9c H101c 2.080(5) n
C9c H102c 2.080(4) n
C9c H91c 1.000(4) n
C9c H92c 1.000(3) n
C9c H81c 2.081(4) n
C9c H82c 2.081(5) n
C10c C9c 1.5227(18) n
C10c C11c 1.5227(19) n
C10c H111c 2.079(4) n
C10c H112c 2.080(5) n
C10c H101c 1.000(4) n
C10c H102c 1.000(3) n
C10c H91c 2.083(5) n
C10c H92c 2.084(4) n
C11c C10c 1.5227(19) n
C11c C12c 1.5230(18) n
C11c H121c 2.080(5) n
C11c H122c 2.081(4) n
C11c H111c 1.000(4) n
C11c H112c 1.000(3) n
C11c H101c 2.081(4) n
C11c H102c 2.081(5) n
C12c C11c 1.5230(18) n
C12c C13c 1.5231(19) n
C12c H131c 2.080(4) n
C12c H132c 2.080(5) n
C12c H121c 1.000(4) n
C12c H122c 1.000(3) n
C12c H111c 2.081(5) n
C12c H112c 2.081(4) n
C13c C12c 1.5231(19) n
C13c C14c 1.5232(18) n
C13c H141c 2.081(4) n
C13c H142c 2.080(4) n
C13c H131c 1.000(4) n
C13c H132c 1.000(3) n
C13c H121c 2.080(4) n
C13c H122c 2.081(5) n
C14c C13c 1.5232(18) n
C14c C15c 1.5231(19) n
C14c H151c 2.079(4) n
C14c H152c 2.080(5) n
C14c H141c 1.000(4) n
C14c H142c 1.000(3) n
C14c H131c 2.079(4) n
C14c H132c 2.081(4) n
C15c C14c 1.5231(19) n
C15c C16c 1.5236(18) n
C15c H161c 2.081(5) n
C15c H162c 2.082(4) n
C15c H151c 1.000(4) n
C15c H152c 1.000(3) n
C15c H141c 2.081(4) n
C15c H142c 2.081(5) n
C16c C15c 1.5236(18) n
C16c C17c 1.5235(19) n
C16c H171c 2.082(4) n
C16c H172c 2.081(5) n
C16c H161c 1.000(4) n
C16c H162c 1.000(3) n
C16c H151c 2.081(5) n
C16c H152c 2.081(4) n
C17c C16c 1.5235(19) n
C17c C18c 1.5233(19) n
C17c H181c 2.083(5) n
C17c H182c 2.084(4) n
C17c H183c 2.083(5) n
C17c H171c 1.000(4) n
C17c H172c 1.000(3) n
C17c H161c 2.079(4) n
C17c H162c 2.081(5) n
C18c C17c 1.5233(19) n
C18c H181c 1.001(4) n
C18c H182c 1.000(3) n
C18c H183c 1.000(4) n
C18c H171c 2.080(5) n
C18c H172c 2.080(4) n
H161a C15a 2.084(4) n
H161a C16a 1.001(4) n
H161a H162a 1.632(5) n
H161a H163a 1.632(5) n
H162a C15a 2.084(4) n
H162a C16a 1.000(3) n
H162a H161a 1.632(5) n
H162a H163a 1.632(5) n
H163a C15a 2.084(5) n
H163a C16a 1.000(4) n
H163a H161a 1.632(5) n
H163a H162a 1.632(5) n
H151a C14a 2.080(4) n
H151a C15a 1.000(4) n
H151a C16a 2.080(4) n
H151a H152a 1.631(5) n
H152a C14a 2.080(5) n
H152a C15a 1.000(3) n
H152a C16a 2.081(4) n
H152a H151a 1.631(5) n
H141a C13a 2.079(4) n
H141a C14a 1.000(4) n
H141a C15a 2.081(4) n
H141a H142a 1.631(5) n
H142a C13a 2.080(4) n
H142a C14a 1.000(3) n
H142a C15a 2.082(5) n
H142a H141a 1.631(5) n
H131a C12a 2.080(4) n
H131a C13a 1.000(4) n
H131a C14a 2.079(4) n
H131a H132a 1.631(5) n
H132a C12a 2.081(5) n
H132a C13a 1.000(3) n
H132a C14a 2.080(4) n
H132a H131a 1.631(5) n
H121a C11a 2.081(4) n
H121a C12a 1.000(4) n
H121a C13a 2.081(4) n
H121a H122a 1.631(5) n
H122a C11a 2.082(4) n
H122a C12a 1.000(3) n
H122a C13a 2.081(5) n
H122a H121a 1.631(5) n
H111a C10a 2.079(4) n
H111a C11a 1.000(4) n
H111a C12a 2.081(4) n
H111a H112a 1.631(5) n
H112a C10a 2.079(5) n
H112a C11a 1.000(3) n
H112a C12a 2.080(4) n
H112a H111a 1.631(5) n
H101a C9a 2.079(4) n
H101a C10a 1.000(3) n
H101a C11a 2.080(4) n
H101a H102a 1.632(5) n
H102a C9a 2.080(4) n
H102a C10a 1.000(3) n
H102a C11a 2.081(5) n
H102a H101a 1.632(5) n
H91a C8a 2.080(4) n
H91a C9a 1.000(4) n
H91a C10a 2.080(4) n
H91a H92a 1.631(5) n
H92a C8a 2.080(5) n
H92a C9a 1.000(3) n
H92a C10a 2.081(4) n
H92a H91a 1.631(5) n
H81a C7a 2.079(4) n
H81a C8a 1.000(4) n
H81a C9a 2.080(4) n
H81a H82a 1.631(5) n
H82a C7a 2.080(4) n
H82a C8a 1.000(3) n
H82a C9a 2.081(5) n
H82a H81a 1.631(5) n
H71a C6a 2.080(4) n
H71a C7a 1.000(4) n
H71a C8a 2.082(4) n
H71a H72a 1.632(5) n
H72a C6a 2.080(5) n
H72a C7a 1.000(3) n
H72a C8a 2.082(4) n
H72a H71a 1.632(5) n
H61a C5a 2.078(4) n
H61a C6a 1.000(4) n
H61a C7a 2.079(4) n
H61a H62a 1.631(5) n
H62a C5a 2.078(4) n
H62a C6a 1.000(3) n
H62a C7a 2.079(5) n
H62a H61a 1.631(5) n
H51a C4a 2.081(4) n
H51a C5a 1.000(4) n
H51a C6a 2.080(4) n
H51a H52a 1.632(5) n
H52a C4a 2.080(5) n
H52a C5a 1.000(3) n
H52a C6a 2.081(4) n
H52a H51a 1.632(5) n
H41a C3a 2.078(4) n
H41a C4a 1.000(4) n
H41a C5a 2.079(4) n
H41a H42a 1.631(5) n
H42a C3a 2.079(4) n
H42a C4a 1.000(3) n
H42a C5a 2.079(5) n
H42a H41a 1.631(5) n
H31a C2a 2.082(5) n
H31a C3a 1.000(3) n
H31a C4a 2.078(4) n
H31a H32a 1.632(5) n
H32a C2a 2.081(4) n
H32a C3a 0.999(4) n
H32a C4a 2.078(4) n
H32a H31a 1.632(5) n
H21a C1a 2.061(4) n
H21a C2a 1.000(3) n
H21a C3a 2.079(5) n
H21a H22a 1.632(5) n
H22a C1a 2.063(5) n
H22a C2a 1.000(4) n
H22a C3a 2.079(4) n
H22a H21a 1.632(5) n
H11 O1a 2.026(12) n
H11 C1 1.000(4) n
H11 C2 2.060(4) n
H11 H12 1.630(5) n
H12 O1a 2.027(14) n
H12 C1 1.000(3) n
H12 C2 2.062(5) n
H12 H11 1.630(5) n
H181b C17b 2.082(4) n
H181b C18b 1.000(4) n
H181b H182b 1.633(5) n
H181b H183b 1.632(5) n
H182b C17b 2.083(5) n
H182b C18b 1.000(4) n
H182b H181b 1.633(5) n
H182b H183b 1.633(5) n
H183b C17b 2.083(4) n
H183b C18b 1.000(3) n
H183b H181b 1.632(5) n
H183b H182b 1.633(5) n
H171b C16b 2.083(5) n
H171b C17b 1.000(4) n
H171b C18b 2.077(5) n
H171b H172b 1.632(6) n
H172b C16b 2.076(6) n
H172b C17b 0.999(4) n
H172b C18b 2.081(5) n
H172b H171b 1.632(6) n
H161b C15b 2.082(4) n
H161b C16b 1.000(3) n
H161b C17b 2.069(6) n
H161b H162b 1.633(5) n
H162b C15b 2.088(6) n
H162b C16b 1.000(4) n
H162b C17b 2.082(5) n
H162b H161b 1.633(5) n
H151b C14b 2.083(5) n
H151b C15b 1.000(3) n
H151b C16b 2.091(5) n
H151b H152b 1.633(6) n
H152b C14b 2.062(6) n
H152b C15b 1.000(4) n
H152b C16b 2.081(5) n
H152b H151b 1.633(6) n
H141b C13b 2.084(4) n
H141b C14b 1.000(3) n
H141b H142b 1.633(6) n
H142b C13b 2.047(6) n
H142b C14b 1.000(4) n
H142b C15b 2.083(5) n
H142b H141b 1.633(6) n
H131b C12b 2.081(5) n
H131b C13b 1.000(4) n
H131b C14b 2.092(4) n
H131b H132b 1.632(6) n
H132b C12b 2.063(6) n
H132b C13b 0.999(4) n
H132b C14b 2.083(5) n
H132b H131b 1.632(6) n
H121b C11b 2.083(4) n
H121b C12b 1.000(3) n
H121b C13b 2.082(6) n
H121b H122b 1.633(5) n
H122b C11b 2.069(6) n
H122b C12b 1.000(4) n
H122b C13b 2.081(5) n
H122b H121b 1.633(5) n
H111b C10b 2.064(4) n
H111b C11b 1.000(4) n
H111b C12b 2.056(5) n
H111b H112b 1.633(5) n
H111b H82b 1.696(8) n
H112b C10b 2.080(6) n
H112b C11b 1.000(3) n
H112b C12b 2.082(4) n
H112b H111b 1.633(5) n
H101b C9b 2.015(3) n
H101b C10b 1.000(3) n
H91b C9b 1.000(3) n
H91b C10b 2.015(3) n
H81b C7b 2.084(4) n
H81b C8b 1.000(3) n
H81b C9b 2.020(6) n
H81b H82b 1.634(5) n
H82b C8b 1.000(4) n
H82b C9b 2.063(5) n
H82b H111b 1.696(8) n
H82b H81b 1.634(5) n
H71b C6b 2.083(6) n
H71b C7b 1.000(3) n
H71b H72b 1.633(6) n
H72b C6b 2.040(6) n
H72b C7b 1.000(4) n
H72b C8b 2.083(5) n
H72b H71b 1.633(6) n
H61b C5b 2.081(4) n
H61b C6b 1.000(3) n
H61b C7b 2.099(6) n
H61b H62b 1.632(5) n
H62b C5b 2.054(6) n
H62b C6b 0.999(4) n
H62b C7b 2.082(5) n
H62b H61b 1.632(5) n
H51b C4b 2.083(5) n
H51b C5b 1.000(3) n
H51b C6b 2.100(5) n
H51b H52b 1.633(6) n
H52b C4b 2.059(6) n
H52b C5b 1.000(4) n
H52b C6b 2.080(5) n
H52b H51b 1.633(6) n
H41b C3b 2.081(5) n
H41b C4b 1.000(4) n
H41b C5b 2.052(6) n
H41b H42b 1.633(6) n
H42b C3b 2.098(4) n
H42b C4b 1.000(3) n
H42b C5b 2.082(5) n
H42b H41b 1.633(6) n
H31b C2b 2.083(5) n
H31b C3b 1.000(4) n
H31b C4b 2.094(5) n
H31b H32b 1.633(5) n
H32b C2b 2.063(6) n
H32b C3b 1.000(3) n
H32b C4b 2.082(4) n
H32b H31b 1.633(5) n
H21b C1b 2.062(5) n
H21b C2b 0.999(4) n
H21b C3b 2.096(6) n
H21b H22b 1.633(6) n
H22b C1b 2.037(4) n
H22b C2b 1.000(4) n
H22b C3b 2.084(5) n
H22b H21b 1.633(6) n
H21 C1 2.064(5) n
H21 C2 1.000(3) n
H21 O1b 2.032(4) n
H21 C3 2.011(6) n
H181c C17c 2.083(5) n
H181c C18c 1.001(4) n
H181c H182c 1.633(5) n
H181c H183c 1.633(5) n
H182c C17c 2.084(4) n
H182c C18c 1.000(3) n
H182c H181c 1.633(5) n
H182c H183c 1.632(5) n
H183c C17c 2.083(5) n
H183c C18c 1.000(4) n
H183c H181c 1.633(5) n
H183c H182c 1.632(5) n
H171c C16c 2.082(4) n
H171c C17c 1.000(4) n
H171c C18c 2.080(5) n
H171c H172c 1.632(5) n
H172c C16c 2.081(5) n
H172c C17c 1.000(3) n
H172c C18c 2.080(4) n
H172c H171c 1.632(5) n
H161c C15c 2.081(5) n
H161c C16c 1.000(4) n
H161c C17c 2.079(4) n
H161c H162c 1.632(5) n
H162c C15c 2.082(4) n
H162c C16c 1.000(3) n
H162c C17c 2.081(5) n
H162c H161c 1.632(5) n
H151c C14c 2.079(4) n
H151c C15c 1.000(4) n
H151c C16c 2.081(5) n
H151c H152c 1.631(5) n
H152c C14c 2.080(5) n
H152c C15c 1.000(3) n
H152c C16c 2.081(4) n
H152c H151c 1.631(5) n
H141c C13c 2.081(4) n
H141c C14c 1.000(4) n
H141c C15c 2.081(4) n
H141c H142c 1.631(5) n
H142c C13c 2.080(4) n
H142c C14c 1.000(3) n
H142c C15c 2.081(5) n
H142c H141c 1.631(5) n
H131c C12c 2.080(4) n
H131c C13c 1.000(4) n
H131c C14c 2.079(4) n
H131c H132c 1.631(5) n
H132c C12c 2.080(5) n
H132c C13c 1.000(3) n
H132c C14c 2.081(4) n
H132c H131c 1.631(5) n
H121c C11c 2.080(5) n
H121c C12c 1.000(4) n
H121c C13c 2.080(4) n
H121c H122c 1.632(5) n
H122c C11c 2.081(4) n
H122c C12c 1.000(3) n
H122c C13c 2.081(5) n
H122c H121c 1.632(5) n
H111c C10c 2.079(4) n
H111c C11c 1.000(4) n
H111c C12c 2.081(5) n
H111c H112c 1.631(5) n
H112c C10c 2.080(5) n
H112c C11c 1.000(3) n
H112c C12c 2.081(4) n
H112c H111c 1.631(5) n
H101c C9c 2.080(5) n
H101c C10c 1.000(4) n
H101c C11c 2.081(4) n
H101c H102c 1.631(5) n
H102c C9c 2.080(4) n
H102c C10c 1.000(3) n
H102c C11c 2.081(5) n
H102c H101c 1.631(5) n
H91c C8c 2.081(4) n
H91c C9c 1.000(4) n
H91c C10c 2.083(5) n
H91c H92c 1.625(6) n
H92c C8c 2.081(5) n
H92c C9c 1.000(3) n
H92c C10c 2.084(4) n
H92c H91c 1.625(6) n
H81c C7c 2.080(5) n
H81c C8c 1.000(4) n
H81c C9c 2.081(4) n
H81c H82c 1.633(6) n
H82c C7c 2.074(5) n
H82c C8c 1.000(3) n
H82c C9c 2.081(5) n
H82c H81c 1.633(6) n
H71c C6c 2.080(5) n
H71c C7c 1.000(4) n
H71c C8c 2.044(6) n
H71c H72c 1.632(5) n
H72c C7c 1.000(3) n
H72c C8c 2.081(4) n
H72c H71c 1.632(5) n
H61c C5c 2.081(5) n
H61c C6c 1.000(4) n
H61c C7c 2.090(6) n
H61c H62c 1.632(6) n
H62c C5c 2.065(4) n
H62c C6c 1.000(4) n
H62c C7c 2.081(5) n
H62c H61c 1.632(6) n
H51c C4c 2.081(5) n
H51c C5c 0.999(4) n
H51c C6c 2.085(5) n
H51c H52c 1.633(6) n
H52c C4c 2.067(6) n
H52c C5c 1.000(3) n
H52c C6c 2.082(4) n
H52c H51c 1.633(6) n
H41c C3c 2.082(6) n
H41c C4c 1.000(4) n
H41c C5c 2.042(6) n
H41c H42c 1.633(5) n
H42c C4c 1.000(3) n
H42c C5c 2.078(6) n
H42c H41c 1.633(5) n
H31c C2c 2.083(6) n
H31c C3c 1.000(3) n
H31c C4c 2.012(6) n
H31c H32c 1.633(5) n
H32c C3c 1.000(4) n
H32c C4c 2.081(6) n
H32c H31c 1.633(5) n
H21c C1c 2.063(4) n
H21c C2c 1.000(4) n
H21c C3c 2.081(4) n
H21c H22c 1.632(6) n
H22c C1c 2.024(4) n
H22c C2c 1.000(4) n
H22c H21c 1.632(6) n
H31 C2 2.064(4) n
H31 C3 1.000(3) n
H31 O1c 2.030(4) n
H31 H32 1.633(6) n
H32 C2 2.041(5) n
H32 C3 1.000(4) n
H32 O1c 2.029(4) n
H32 H31 1.633(6) n

loop_
_cod_related_entry_id
_cod_related_entry_database
_cod_related_entry_code
1 ChemSpider 9541369
